data_7242571
loop_
_publ_author_name
'Shen, Qingbo'
'G\'omez-Garc\'ia, Carlos J.'
'Sun, Wenlong'
'Lai, Xiaoyong'
'Pang, Haijun'
'Ma, Huiyuan'

_publ_section_title
;
 Improving the photocatalytic H2 evolution activity of Keggin
 polyoxometalates anchoring copper-azole complexes
;
_journal_issue 8
_journal_name_full 'Green Chemistry'
_journal_page_first 3104
_journal_page_last 3114
_journal_paper_doi 10.1039/D1GC00692D
_journal_volume 23
_journal_year 2021
_chemical_formula_sum 'C32 H46 Cu2 Ge N12 O48 W12'
_chemical_formula_weight 3772.57
_space_group_IT_number 8
_space_group_name_Hall 'C -2y'
_space_group_name_H-M_alt 'C 1 m 1'
_symmetry_cell_setting monoclinic
_symmetry_space_group_name_H-M 'C 1 m 1'
_atom_sites_solution_hydrogens geom
_atom_sites_solution_primary direct
_atom_sites_solution_secondary difmap
_audit_creation_method SHELXL-97
_audit_update_record
;
2020-08-16 deposited with the CCDC.	2021-03-26 downloaded from the CCDC.
;
_cell_angle_alpha 90.00
_cell_angle_beta 109.9510(10)
_cell_angle_gamma 90.00
_cell_formula_units_Z 2
_cell_length_a 12.5419(5)
_cell_length_b 22.4521(9)
_cell_length_c 11.6246(5)
_cell_measurement_reflns_used 9902
_cell_measurement_temperature 296(2)
_cell_measurement_theta_max 28.34
_cell_measurement_theta_min 3.08
_cell_volume 3076.9(2)
_computing_cell_refinement 'Bruker SMART'
_computing_data_collection 'Bruker SMART'
_computing_data_reduction 'Bruker SAINT'
_computing_molecular_graphics 'Bruker SHELXTL'
_computing_publication_material 'Bruker SHELXTL'
_computing_structure_refinement 'SHELXL-97 (Sheldrick, 1997)'
_computing_structure_solution 'SHELXS-97 (Sheldrick, 1990)'
_diffrn_ambient_temperature 296(2)
_diffrn_measured_fraction_theta_full 0.995
_diffrn_measured_fraction_theta_max 0.995
_diffrn_measurement_device_type 'CCD area detector'
_diffrn_measurement_method 'phi and omega scans'
_diffrn_radiation_monochromator graphite
_diffrn_radiation_source 'fine-focus sealed tube'
_diffrn_radiation_type MoK\a
_diffrn_radiation_wavelength 0.71073
_diffrn_reflns_av_R_equivalents 0.0544
_diffrn_reflns_av_sigmaI/netI 0.0692
_diffrn_reflns_limit_h_max 16
_diffrn_reflns_limit_h_min -16
_diffrn_reflns_limit_k_max 29
_diffrn_reflns_limit_k_min -29
_diffrn_reflns_limit_l_max 15
_diffrn_reflns_limit_l_min -15
_diffrn_reflns_number 22556
_diffrn_reflns_theta_full 28.38
_diffrn_reflns_theta_max 28.38
_diffrn_reflns_theta_min 3.08
_exptl_absorpt_coefficient_mu 23.593
_exptl_absorpt_correction_type none
_exptl_crystal_colour red
_exptl_crystal_density_diffrn 3.972
_exptl_crystal_density_method 'not measured'
_exptl_crystal_description block
_exptl_crystal_F_000 3256.3
_refine_diff_density_max 6.782
_refine_diff_density_min -2.548
_refine_diff_density_rms 0.438
_refine_ls_abs_structure_details 'Flack H D (1983), Acta Cryst. A39, 876-881'
_refine_ls_abs_structure_Flack 0.03(3)
_refine_ls_extinction_method none
_refine_ls_goodness_of_fit_ref 1.046
_refine_ls_hydrogen_treatment mixed
_refine_ls_matrix_type full
_refine_ls_number_parameters 441
_refine_ls_number_reflns 7802
_refine_ls_number_restraints 120
_refine_ls_restrained_S_all 1.042
_refine_ls_R_factor_all 0.0774
_refine_ls_R_factor_gt 0.0579
_refine_ls_shift/su_max 0.001
_refine_ls_shift/su_mean 0.000
_refine_ls_structure_factor_coef Fsqd
_refine_ls_weighting_details 'calc w=1/[\s^2^(Fo^2^)+(0.0688P)^2^+182.8526P] where P=(Fo^2^+2Fc^2^)/3'
_refine_ls_weighting_scheme calc
_refine_ls_wR_factor_gt 0.1378
_refine_ls_wR_factor_ref 0.1487
_reflns_number_gt 6397
_reflns_number_total 7802
_reflns_threshold_expression >2sigma(I)
_cod_data_source_file d1gc00692d2.cif
_cod_data_source_block mcm
_cod_depositor_comments
;
The following automatic conversions were performed:

data item '_symmetry_cell_setting' value 'Monoclinic' was changed to
'monoclinic' in accordance with the
/home/data/users/saulius/crontab/automatic-downloads/rss-feeds/RSC/lib/dictionaries/cif_core.dic
dictionary named 'cif_core.dic' version 2.4.2 last updated on
2011-04-26.

Automatic conversion script
Id: cif_fix_values 7556 2019-12-06 15:28:31Z antanas 

 Adding full bibliography for 7242571--7242572.cif.
;
_cod_original_sg_symbol_H-M 'Cm   '
_cod_database_code 7242571

loop_
_symmetry_equiv_pos_as_xyz
'x, y, z'
'x, -y, z'
'x+1/2, y+1/2, z'
'x+1/2, -y+1/2, z'

loop_
_atom_site_label
_atom_site_type_symbol
_atom_site_fract_x
_atom_site_fract_y
_atom_site_fract_z
_atom_site_U_iso_or_equiv
_atom_site_adp_type
_atom_site_occupancy
_atom_site_symmetry_multiplicity
_atom_site_calc_flag
_atom_site_refinement_flags
_atom_site_disorder_assembly
_atom_site_disorder_group
Cu1 Cu 0.8535(3) 0.67454(10) 1.0195(3) 0.0272(5) Uani 1 1 d . . .
Ge Ge 0.8552(3) 0.5000 0.5293(3) 0.0082(4) Uani 1 2 d S . .
W1 W 0.88118(9) 0.58015(5) 0.79254(9) 0.0314(3) Uani 1 1 d . . .
W2 W 0.81830(8) 0.57511(4) 0.25380(7) 0.0237(2) Uani 1 1 d . . .
W3 W 1.12241(12) 0.5000 0.76635(12) 0.0229(3) Uani 1 2 d S . .
W4 W 0.84976(10) 0.65794(3) 0.53686(10) 0.0240(2) Uani 1 1 d . . .
W5 W 1.09450(7) 0.57617(4) 0.50557(8) 0.0235(2) Uani 1 1 d . . .
W6 W 0.62488(8) 0.58211(4) 0.56064(8) 0.0240(2) Uani 1 1 d . . .
W7 W 0.59334(12) 0.5000 0.27896(12) 0.0226(3) Uani 1 2 d S . .
O1 O 1.1765(16) 0.5591(7) 0.6755(15) 0.032(4) Uani 1 1 d . . .
OW1 O 1.407(3) 0.5000 0.686(3) 0.048(7) Uani 1 2 d SU . .
O2 O 0.9768(12) 0.5709(6) 0.3538(13) 0.024(3) Uani 1 1 d DU . .
OW2 O 1.335(2) 0.5000 0.379(3) 0.063(10) Uani 1 2 d SD . .
OW3 O 0.643(2) 0.5000 0.913(2) 0.066(10) Uani 1 2 d S . .
O3 O 0.8018(13) 0.6258(6) 0.3742(13) 0.023(3) Uani 1 1 d . . .
O4 O 0.862(2) 0.7314(6) 0.5198(19) 0.035(4) Uani 1 1 d . . .
OW4 O 1.0285(17) 0.5000 0.2417(19) 0.039(11) Uani 0.50 2 d SPDU . .
O5 O 0.9978(14) 0.6270(7) 0.5545(15) 0.026(3) Uani 1 1 d . . .
O6 O 1.0030(17) 0.5000 0.5651(18) 0.021(4) Uani 1 2 d SU . .
O7 O 1.2361(17) 0.5000 0.911(2) 0.029(5) Uani 1 2 d SU . .
O8 O 1.0235(12) 0.5589(6) 0.7905(13) 0.020(3) Uani 1 1 d . . .
O9 O 0.845(2) 0.5000 0.812(2) 0.033(5) Uani 1 2 d S . .
O10 O 0.4593(19) 0.5000 0.184(2) 0.027(5) Uani 1 2 d SU . .
O11 O 0.7143(13) 0.5950(7) 0.7335(12) 0.025(3) Uani 1 1 d . . .
O12 O 0.9058(18) 0.6102(8) 0.9371(17) 0.039(4) Uani 1 1 d U . .
O13 O 0.8148(18) 0.6221(8) 0.1395(16) 0.037(4) Uani 1 1 d . . .
O14 O 0.5039(19) 0.6124(10) 0.5667(19) 0.047(5) Uani 1 1 d . . .
O15 O 0.8333(16) 0.5000 0.176(2) 0.034(6) Uani 1 2 d SD . .
O16 O 1.1931(19) 0.6203(10) 0.478(2) 0.050(6) Uani 1 1 d . . .
O17 O 0.8894(13) 0.6553(6) 0.7096(14) 0.027(3) Uani 1 1 d . . .
O18 O 0.6918(14) 0.6533(8) 0.5257(12) 0.031(4) Uani 1 1 d . . .
O19 O 0.5927(15) 0.5582(7) 0.4006(14) 0.029(4) Uani 1 1 d . . .
O20 O 0.611(2) 0.5000 0.597(2) 0.022(5) Uani 0.90 2 d SP . .
O21 O 0.6647(16) 0.5612(7) 0.2144(18) 0.039(5) Uani 1 1 d . . .
O22 O 0.7893(18) 0.5000 0.3744(17) 0.020(4) Uani 1 2 d S . .
O23 O 0.8158(12) 0.5618(5) 0.5905(12) 0.018(3) Uani 1 1 d U . .
O24 O 1.144(2) 0.5000 0.4648(19) 0.059(9) Uani 1 2 d SD . .
N1 N 0.7339(8) 0.7264(4) 0.9165(8) 0.018(4) Uani 1 1 d G . .
N2 N 0.992(2) 0.7208(9) 1.1274(17) 0.032(5) Uani 1 1 d . . .
N3 N 0.6962(10) 0.7149(5) 0.7934(10) 0.035(5) Uani 1 1 d GU . .
H3B H 0.7035 0.6818 0.7596 0.042 Uiso 1 1 calc R . .
N4 N 1.0289(16) 0.7081(7) 1.2432(16) 0.048(6) Uani 1 1 d . . .
H4B H 1.0239 0.6731 1.2713 0.057 Uiso 1 1 calc R . .
N5 N 0.7908(16) 0.8708(7) 1.2713(16) 0.079(10) Uani 1 1 d RU . .
N6 N 0.9316(16) 0.8688(7) 0.7804(16) 0.074(9) Uani 1 1 d RU . .
C1 C 0.6511(9) 0.8081(5) 0.8195(9) 0.027(5) Uani 1 1 d GU . .
H1A H 0.6229 0.8467 0.8039 0.032 Uiso 1 1 calc R . .
C2 C 0.7285(8) 0.8130(4) 1.0478(8) 0.031(6) Uani 1 1 d R . .
C3 C 0.7242(12) 0.8748(5) 1.0527(11) 0.070(11) Uani 1 1 d R . .
H3A H 0.7013 0.8969 0.9808 0.084 Uiso 1 1 d R . .
C4 C 0.7542(15) 0.9035(6) 1.1651(14) 0.067(10) Uani 1 1 d RU . .
H4A H 0.7501 0.9447 1.1684 0.081 Uiso 1 1 d R . .
C5 C 0.7927(13) 0.8087(7) 1.2677(12) 0.053(9) Uani 1 1 d R . .
H5A H 0.8143 0.7866 1.3397 0.064 Uiso 1 1 d R . .
C6 C 0.7627(10) 0.7800(5) 1.1553(9) 0.025(5) Uani 1 1 d RU . .
H6A H 0.7655 0.7387 1.1520 0.031 Uiso 1 1 d R . .
C7 C 1.0141(12) 0.7788(8) 1.1175(13) 0.028(5) Uani 1 1 d GU . .
C8 C 1.076(3) 0.7550(13) 1.316(3) 0.049(7) Uani 1 1 d U . .
H8A H 1.1116 0.7552 1.4001 0.058 Uiso 1 1 calc R . .
C9 C 1.0600(11) 0.8042(6) 1.2336(12) 0.060(10) Uani 1 1 d . . .
H9A H 1.0764 0.8441 1.2532 0.071 Uiso 1 1 calc R . .
C10 C 0.9822(11) 0.8086(6) 0.9989(12) 0.031(6) Uani 1 1 d R . .
C11 C 0.9605(11) 0.7777(6) 0.8896(12) 0.042(7) Uani 1 1 d R . .
H11A H 0.9637 0.7363 0.8900 0.050 Uiso 1 1 d R . .
C12 C 0.9341(11) 0.8086(6) 0.7799(12) 0.054(8) Uani 1 1 d R . .
H12A H 0.9190 0.7881 0.7065 0.065 Uiso 1 1 d R . .
C13 C 0.9509(11) 0.9014(6) 0.8886(12) 0.089(13) Uani 1 1 d RU . .
H13A H 0.9470 0.9428 0.8871 0.107 Uiso 1 1 d R . .
C14 C 0.9774(11) 0.8705(6) 0.9983(12) 0.064(10) Uani 1 1 d RU . .
H14A H 0.9918 0.8911 1.0714 0.076 Uiso 1 1 d R . .
C15 C 0.7060(7) 0.7841(3) 0.9327(7) 0.020(4) Uani 1 1 d G . .
C16 C 0.6451(10) 0.7654(6) 0.7334(11) 0.040(6) Uani 1 1 d GU . .
H16A H 0.6120 0.7698 0.6491 0.048 Uiso 0.47 1 calc PR . .

loop_
_atom_site_aniso_label
_atom_site_aniso_U_11
_atom_site_aniso_U_22
_atom_site_aniso_U_33
_atom_site_aniso_U_23
_atom_site_aniso_U_13
_atom_site_aniso_U_12
Cu1 0.0370(14) 0.0163(10) 0.0255(12) 0.0015(11) 0.0071(10) 0.0016(13)
Ge 0.0084(10) 0.0065(9) 0.0088(9) 0.000 0.0018(8) 0.000
W1 0.0408(6) 0.0250(5) 0.0275(5) -0.0045(4) 0.0107(5) -0.0008(4)
W2 0.0378(6) 0.0218(4) 0.0161(4) 0.0057(3) 0.0150(4) 0.0023(4)
W3 0.0249(7) 0.0207(6) 0.0205(6) 0.000 0.0046(5) 0.000
W4 0.0297(5) 0.0083(3) 0.0266(4) 0.0015(4) -0.0001(3) 0.0005(4)
W5 0.0257(5) 0.0217(4) 0.0291(5) -0.0018(4) 0.0172(4) -0.0067(4)
W6 0.0203(5) 0.0237(5) 0.0300(5) 0.0022(4) 0.0111(4) 0.0059(4)
W7 0.0246(7) 0.0200(6) 0.0195(6) 0.000 0.0025(5) 0.000
O1 0.052(12) 0.015(7) 0.032(9) 0.001(6) 0.019(9) -0.003(7)
OW1 0.051(11) 0.059(11) 0.045(10) 0.000 0.032(8) 0.000
O2 0.009(6) 0.036(7) 0.025(6) -0.002(5) 0.003(5) 0.002(5)
OW2 0.026(16) 0.13(3) 0.030(14) 0.000 0.005(12) 0.000
OW3 0.012(13) 0.16(3) 0.025(13) 0.000 0.005(10) 0.000
O3 0.031(9) 0.017(7) 0.021(7) -0.003(5) 0.007(6) 0.001(6)
O4 0.039(9) 0.018(6) 0.032(8) 0.002(8) -0.008(7) 0.009(8)
OW4 0.037(14) 0.034(14) 0.035(14) 0.000 0.000(9) 0.000
O5 0.031(9) 0.025(7) 0.025(7) -0.009(6) 0.014(7) -0.002(6)
O6 0.021(4) 0.021(4) 0.021(4) 0.000 0.0075(17) 0.000
O7 0.013(8) 0.023(8) 0.037(9) 0.000 -0.008(7) 0.000
O8 0.014(7) 0.016(7) 0.029(8) -0.017(6) 0.008(6) 0.000(5)
O9 0.046(15) 0.010(9) 0.045(14) 0.000 0.019(12) 0.000
O10 0.027(5) 0.027(5) 0.027(5) 0.000 0.0088(19) 0.000
O11 0.038(9) 0.028(8) 0.016(7) -0.005(6) 0.017(7) -0.013(7)
O12 0.050(8) 0.030(7) 0.039(7) -0.020(6) 0.018(6) 0.003(6)
O13 0.061(13) 0.025(8) 0.032(9) 0.000(7) 0.026(9) -0.001(8)
O14 0.051(13) 0.056(12) 0.038(10) -0.004(9) 0.019(9) 0.033(10)
O15 0.023(12) 0.023(11) 0.066(17) 0.000 0.029(12) 0.000
O16 0.053(13) 0.054(12) 0.062(13) -0.038(10) 0.044(12) -0.042(10)
O17 0.023(8) 0.018(7) 0.032(8) -0.004(6) -0.001(7) 0.001(6)
O18 0.031(9) 0.047(10) 0.007(6) 0.007(6) -0.002(6) -0.004(7)
O19 0.044(11) 0.020(7) 0.027(8) 0.005(6) 0.016(8) 0.000(7)
O20 0.043(15) 0.008(9) 0.022(11) 0.000 0.021(11) 0.000
O21 0.048(11) 0.015(7) 0.068(13) 0.024(8) 0.038(10) 0.015(7)
O22 0.034(12) 0.017(9) 0.014(9) 0.000 0.015(9) 0.000
O23 0.027(6) 0.007(5) 0.018(6) -0.001(4) 0.006(5) 0.000(5)
O24 0.11(3) 0.018(12) 0.07(2) 0.000 0.05(2) 0.000
N1 0.008(8) 0.019(9) 0.020(8) 0.005(7) -0.005(7) 0.003(6)
N2 0.047(13) 0.029(10) 0.019(9) -0.004(8) 0.010(9) -0.004(9)
N3 0.037(9) 0.035(8) 0.025(8) -0.011(6) 0.000(7) 0.010(7)
N4 0.046(14) 0.052(14) 0.032(11) 0.006(10) -0.004(10) -0.036(11)
N5 0.084(13) 0.078(13) 0.078(13) -0.011(9) 0.031(9) 0.008(9)
N6 0.081(12) 0.073(12) 0.067(12) 0.006(9) 0.024(9) -0.013(9)
C1 0.029(9) 0.025(8) 0.026(8) 0.008(7) 0.009(7) 0.012(7)
C2 0.028(13) 0.032(12) 0.044(14) 0.006(11) 0.029(12) -0.003(10)
C3 0.10(3) 0.026(14) 0.06(2) -0.013(13) 0.00(2) 0.018(16)
C4 0.078(13) 0.057(12) 0.064(12) -0.002(9) 0.022(9) 0.002(9)
C5 0.08(2) 0.07(2) 0.020(13) 0.008(13) 0.022(14) 0.029(18)
C6 0.030(9) 0.032(8) 0.020(8) -0.009(6) 0.016(7) -0.005(7)
C7 0.034(9) 0.029(8) 0.019(8) -0.010(6) 0.007(7) -0.012(7)
C8 0.048(11) 0.045(10) 0.042(10) -0.002(8) 0.001(8) -0.007(8)
C9 0.07(2) 0.052(19) 0.06(2) -0.028(16) 0.021(18) -0.028(17)
C10 0.044(16) 0.021(11) 0.018(10) 0.001(8) -0.001(10) -0.018(11)
C11 0.024(12) 0.051(15) 0.056(17) -0.023(14) 0.020(12) -0.020(12)
C12 0.06(2) 0.07(2) 0.049(18) 0.011(16) 0.035(17) 0.008(17)
C13 0.099(16) 0.075(15) 0.089(16) 0.009(9) 0.024(10) -0.007(9)
C14 0.072(13) 0.054(12) 0.059(12) -0.005(9) 0.014(9) 0.002(9)
C15 0.017(10) 0.009(8) 0.031(11) 0.000(7) 0.005(9) 0.004(7)
C16 0.040(10) 0.042(10) 0.036(9) 0.001(7) 0.010(8) 0.008(8)

loop_
_atom_type_symbol
_atom_type_description
_atom_type_scat_dispersion_real
_atom_type_scat_dispersion_imag
_atom_type_scat_source
C C 0.0033 0.0016 'International Tables Vol C Tables 4.2.6.8 and 6.1.1.4'
H H 0.0000 0.0000 'International Tables Vol C Tables 4.2.6.8 and 6.1.1.4'
N N 0.0061 0.0033 'International Tables Vol C Tables 4.2.6.8 and 6.1.1.4'
O O 0.0106 0.0060 'International Tables Vol C Tables 4.2.6.8 and 6.1.1.4'
Cu Cu 0.3201 1.2651 'International Tables Vol C Tables 4.2.6.8 and 6.1.1.4'
Ge Ge 0.1547 1.8001 'International Tables Vol C Tables 4.2.6.8 and 6.1.1.4'
W W -0.8490 6.8722 'International Tables Vol C Tables 4.2.6.8 and 6.1.1.4'
V V 0.3005 0.5294 'International Tables Vol C Tables 4.2.6.8 and 6.1.1.4'

loop_
_geom_angle_atom_site_label_1
_geom_angle_atom_site_label_2
_geom_angle_atom_site_label_3
_geom_angle
_geom_angle_site_symmetry_1
_geom_angle_site_symmetry_3
_geom_angle_publ_flag
N1 Cu1 O12 117.0(7) . . ?
N1 Cu1 O13 117.3(7) . 1_556 ?
O12 Cu1 O13 96.2(7) . 1_556 ?
N1 Cu1 N2 112.7(6) . . ?
O12 Cu1 N2 108.6(9) . . ?
O13 Cu1 N2 103.1(8) 1_556 . ?
O22 Ge O23 109.5(6) . 2_565 ?
O22 Ge O23 109.5(6) . . ?
O23 Ge O23 108.7(9) 2_565 . ?
O22 Ge O6 110.0(10) . . ?
O23 Ge O6 109.5(6) 2_565 . ?
O23 Ge O6 109.5(6) . . ?
O12 W1 O8 104.9(8) . . ?
O12 W1 O9 103.0(10) . . ?
O8 W1 O9 91.6(9) . . ?
O12 W1 O17 96.8(8) . . ?
O8 W1 O17 90.1(7) . . ?
O9 W1 O17 158.8(9) . . ?
O12 W1 O11 95.0(8) . . ?
O8 W1 O11 159.9(6) . . ?
O9 W1 O11 86.2(9) . . ?
O17 W1 O11 85.0(6) . . ?
O12 W1 O23 164.5(7) . . ?
O8 W1 O23 87.1(6) . . ?
O9 W1 O23 86.1(8) . . ?
O17 W1 O23 72.9(5) . . ?
O11 W1 O23 72.8(5) . . ?
O13 W2 O21 99.5(9) . . ?
O13 W2 O3 103.3(7) . . ?
O21 W2 O3 85.2(8) . . ?
O13 W2 O2 104.5(9) . . ?
O21 W2 O2 155.8(7) . . ?
O3 W2 O2 86.2(6) . . ?
O13 W2 O15 99.1(9) . . ?
O21 W2 O15 89.8(8) . . ?
O3 W2 O15 157.6(8) . . ?
O2 W2 O15 89.7(8) . . ?
O13 W2 O22 166.5(8) . . ?
O21 W2 O22 70.1(7) . . ?
O3 W2 O22 84.8(6) . . ?
O2 W2 O22 86.7(7) . . ?
O15 W2 O22 73.0(7) . . ?
O7 W3 O8 102.3(7) . . ?
O7 W3 O8 102.3(7) . 2_565 ?
O8 W3 O8 88.3(9) . 2_565 ?
O7 W3 O1 101.2(8) . 2_565 ?
O8 W3 O1 156.5(7) . 2_565 ?
O8 W3 O1 88.4(7) 2_565 2_565 ?
O7 W3 O1 101.2(8) . . ?
O8 W3 O1 88.4(7) . . ?
O8 W3 O1 156.5(7) 2_565 . ?
O1 W3 O1 85.4(9) 2_565 . ?
O7 W3 O6 169.3(9) . . ?
O8 W3 O6 85.3(6) . . ?
O8 W3 O6 85.3(6) 2_565 . ?
O1 W3 O6 71.2(6) 2_565 . ?
O1 W3 O6 71.2(6) . . ?
O4 W4 O17 98.9(9) . . ?
O4 W4 O3 105.3(8) . . ?
O17 W4 O3 155.7(7) . . ?
O4 W4 O5 104.0(9) . . ?
O17 W4 O5 88.9(7) . . ?
O3 W4 O5 86.3(6) . . ?
O4 W4 O18 100.3(10) . . ?
O17 W4 O18 87.8(6) . . ?
O3 W4 O18 86.8(6) . . ?
O5 W4 O18 155.7(7) . . ?
O4 W4 O23 168.1(9) . . ?
O17 W4 O23 72.1(5) . . ?
O3 W4 O23 83.7(5) . . ?
O5 W4 O23 84.0(6) . . ?
O18 W4 O23 72.1(6) . . ?
O16 W5 O2 104.5(9) . . ?
O16 W5 O5 106.7(9) . . ?
O2 W5 O5 86.6(6) . . ?
O16 W5 O1 98.0(10) . . ?
O2 W5 O1 157.4(7) . . ?
O5 W5 O1 89.1(7) . . ?
O16 W5 O24 99.0(9) . . ?
O2 W5 O24 85.9(9) . . ?
O5 W5 O24 154.3(8) . . ?
O1 W5 O24 88.4(8) . . ?
O16 W5 O6 164.4(10) . . ?
O2 W5 O6 85.6(7) . . ?
O5 W5 O6 85.5(6) . . ?
O1 W5 O6 71.9(7) . . ?
O24 W5 O6 69.5(7) . . ?
O14 W6 O19 105.6(9) . . ?
O14 W6 O18 97.9(10) . . ?
O19 W6 O18 89.4(6) . . ?
O14 W6 O20 103.0(11) . . ?
O19 W6 O20 86.5(8) . . ?
O18 W6 O20 159.0(9) . . ?
O14 W6 O11 96.1(9) . . ?
O19 W6 O11 158.3(7) . . ?
O18 W6 O11 87.4(6) . . ?
O20 W6 O11 88.8(9) . . ?
O14 W6 O23 163.9(9) . . ?
O19 W6 O23 87.3(6) . . ?
O18 W6 O23 72.2(6) . . ?
O20 W6 O23 87.0(8) . . ?
O11 W6 O23 71.3(6) . . ?
O10 W7 O21 103.8(8) . 2_565 ?
O10 W7 O21 103.8(8) . . ?
O21 W7 O21 91.1(10) 2_565 . ?
O10 W7 O19 103.3(7) . . ?
O21 W7 O19 152.7(8) 2_565 . ?
O21 W7 O19 85.4(7) . . ?
O10 W7 O19 103.3(8) . 2_565 ?
O21 W7 O19 85.4(7) 2_565 2_565 ?
O21 W7 O19 152.7(8) . 2_565 ?
O19 W7 O19 85.4(9) . 2_565 ?
O10 W7 O22 168.1(9) . . ?
O21 W7 O22 68.3(6) 2_565 . ?
O21 W7 O22 68.3(6) . . ?
O19 W7 O22 85.3(6) . . ?
O19 W7 O22 85.3(6) 2_565 . ?
W5 O1 W3 121.7(9) . . ?
W5 O2 W2 151.6(8) . . ?
W2 O3 W4 152.8(9) . . ?
W5 O5 W4 151.7(9) . . ?
Ge O6 W5 121.7(6) . 2_565 ?
Ge O6 W5 121.7(6) . . ?
W5 O6 W5 96.4(7) 2_565 . ?
Ge O6 W3 120.5(10) . . ?
W5 O6 W3 95.0(6) 2_565 . ?
W5 O6 W3 95.0(6) . . ?
W1 O8 W3 149.4(8) . . ?
W1 O9 W1 144.7(14) . 2_565 ?
W6 O11 W1 119.6(7) . . ?
W1 O12 Cu1 141.0(12) . . ?
W2 O13 Cu1 165.4(13) . 1_554 ?
W2 O15 W2 119.6(12) . 2_565 ?
W4 O17 W1 120.5(7) . . ?
W6 O18 W4 122.8(9) . . ?
W6 O19 W7 152.0(9) . . ?
W6 O20 W6 148.8(12) 2_565 . ?
W2 O21 W7 127.4(9) . . ?
Ge O22 W2 121.5(7) . 2_565 ?
Ge O22 W2 121.5(7) . . ?
W2 O22 W2 94.3(6) 2_565 . ?
Ge O22 W7 123.8(10) . . ?
W2 O22 W7 94.0(6) 2_565 . ?
W2 O22 W7 94.0(6) . . ?
Ge O23 W1 122.0(7) . . ?
Ge O23 W4 122.5(7) . . ?
W1 O23 W4 94.3(5) . . ?
Ge O23 W6 121.5(7) . . ?
W1 O23 W6 96.3(5) . . ?
W4 O23 W6 92.9(5) . . ?
W5 O24 W5 124.6(11) 2_565 . ?
N3 N1 C15 108.0 . . ?
N3 N1 Cu1 116.5(4) . . ?
C15 N1 Cu1 131.1(4) . . ?
N4 N2 C7 107.0(16) . . ?
N4 N2 Cu1 117.0(15) . . ?
C7 N2 Cu1 126.7(14) . . ?
C16 N3 N1 108.1 . . ?
N2 N4 C8 113.5(19) . . ?
C4 N5 C5 120.7(16) . . ?
C12 N6 C13 122.0(16) . . ?
C16 C1 C15 108.0 . . ?
C3 C2 C6 120.0 . . ?
C3 C2 C15 119.7 . . ?
C6 C2 C15 120.2 . . ?
C2 C3 C4 120.0 . . ?
N5 C4 C3 119.9(9) . . ?
C6 C5 N5 119.3(10) . . ?
C5 C6 C2 120.0 . . ?
N2 C7 C9 109.9(15) . . ?
N2 C7 C10 121.7(13) . . ?
C9 C7 C10 128.1(16) . . ?
N4 C8 C9 105(2) . . ?
C7 C9 C8 104.4(17) . . ?
C11 C10 C14 120.0 . . ?
C11 C10 C7 122.7(8) . . ?
C14 C10 C7 117.3(8) . . ?
C12 C11 C10 120.0 . . ?
N6 C12 C11 119.6(9) . . ?
C14 C13 N6 118.4(8) . . ?
C13 C14 C10 120.0 . . ?
C1 C15 N1 108.0 . . ?
C1 C15 C2 126.5 . . ?
N1 C15 C2 125.5 . . ?
N3 C16 C1 108.0 . . ?

loop_
_geom_bond_atom_site_label_1
_geom_bond_atom_site_label_2
_geom_bond_distance
_geom_bond_site_symmetry_2
_geom_bond_publ_flag
Cu1 N1 1.953(10) . ?
Cu1 O12 1.965(16) . ?
Cu1 O13 2.007(17) 1_556 ?
Cu1 N2 2.04(2) . ?
Ge O22 1.71(2) . ?
Ge O23 1.707(13) 2_565 ?
Ge O23 1.707(13) . ?
Ge O6 1.76(2) . ?
W1 O12 1.738(17) . ?
W1 O8 1.855(14) . ?
W1 O9 1.888(8) . ?
W1 O17 1.963(15) . ?
W1 O11 1.995(16) . ?
W1 O23 2.246(13) . ?
W2 O13 1.686(17) . ?
W2 O21 1.848(19) . ?
W2 O3 1.868(14) . ?
W2 O2 1.932(15) . ?
W2 O15 1.951(12) . ?
W2 O22 2.300(12) . ?
W3 O7 1.79(2) . ?
W3 O8 1.899(13) . ?
W3 O8 1.899(13) 2_565 ?
W3 O1 1.957(15) 2_565 ?
W3 O1 1.957(16) . ?
W3 O6 2.31(2) . ?
W4 O4 1.675(14) . ?
W4 O17 1.898(15) . ?
W4 O3 1.919(14) . ?
W4 O5 1.927(16) . ?
W4 O18 1.944(17) . ?
W4 O23 2.327(12) . ?
W5 O16 1.697(17) . ?
W5 O2 1.878(15) . ?
W5 O5 1.889(15) . ?
W5 O1 1.928(17) . ?
W5 O24 1.932(10) . ?
W5 O6 2.294(13) . ?
W6 O14 1.686(19) . ?
W6 O19 1.843(16) . ?
W6 O18 1.913(16) . ?
W6 O20 1.914(6) . ?
W6 O11 1.960(14) . ?
W6 O23 2.344(14) . ?
W7 O10 1.67(2) . ?
W7 O21 1.927(16) 2_565 ?
W7 O21 1.927(16) . ?
W7 O19 1.928(16) . ?
W7 O19 1.928(16) 2_565 ?
W7 O22 2.33(2) . ?
O6 W5 2.294(13) 2_565 ?
O9 W1 1.888(7) 2_565 ?
O13 Cu1 2.007(17) 1_554 ?
O15 W2 1.951(12) 2_565 ?
O20 W6 1.914(6) 2_565 ?
O22 W2 2.300(12) 2_565 ?
O24 W5 1.932(10) 2_565 ?
N1 N3 1.370(4) . ?
N1 C15 1.371(4) . ?
N2 N4 1.30(2) . ?
N2 C7 1.35(3) . ?
N3 C16 1.370(4) . ?
N4 C8 1.35(3) . ?
N5 C4 1.37(2) . ?
N5 C5 1.40(2) . ?
N6 C12 1.35(2) . ?
N6 C13 1.40(2) . ?
C1 C16 1.370(4) . ?
C1 C15 1.370(4) . ?
C2 C3 1.389(4) . ?
C2 C6 1.389(4) . ?
C2 C15 1.426(5) . ?
C3 C4 1.389(4) . ?
C5 C6 1.388(4) . ?
C7 C9 1.396(17) . ?
C7 C10 1.46(2) . ?
C8 C9 1.43(3) . ?
C10 C11 1.3901 . ?
C10 C14 1.3901 . ?
C11 C12 1.3899 . ?
C13 C14 1.3900 . ?
